data_4075943
loop_
_publ_author_name
'Kano, Naokazu'
'Nakagawa, Norikiyo'
'Shinozaki, Yasuhiro'
'Kawashima, Takayuki'
'Sato, Yuki'
'Naruse, Yuji'
'Inagaki, Satoshi'

_publ_section_title
;
 Disilanes Containing Two High-Coordinate Silicon Atoms Bridged by
 Carboxylate Ligands:&#x00A0; Synthesis, Structure, and Dynamic Behavior
;
_journal_issue 12
_journal_name_full Organometallics
_journal_page_first 2823
_journal_paper_doi 10.1021/om050321p
_journal_volume 24
_journal_year 2005
_chemical_formula_moiety 'C38 H42 O8 Si2, C6 H6'
_chemical_formula_sum 'C44 H48 O8 Si2'
_chemical_formula_weight 761.00
_chemical_melting_point 127.5(5)
_chemical_name_systematic
; 
1,2-dimethyl-1,1,2,2-tetrakis[(2,6-dimethylbenzoyl)oxy]disilane
;
_space_group_IT_number 14
_symmetry_cell_setting orthorhombic
_symmetry_space_group_name_Hall '-P 2yn'
_symmetry_space_group_name_H-M 'P 1 21/n 1'
_atom_sites_solution_hydrogens geom
_atom_sites_solution_primary direct
_atom_sites_solution_secondary difmap
_audit_creation_method SHELXL-97
_cell_angle_alpha 90
_cell_angle_beta 104.961(5)
_cell_angle_gamma 90
_cell_formula_units_Z 2
_cell_length_a 13.236(5)
_cell_length_b 10.745(5)
_cell_length_c 14.515(5)
_cell_measurement_temperature 293(2)
_cell_volume 1994.4(14)
_computing_cell_refinement CrystalStructure
_computing_data_collection CrystalStructure
_computing_data_reduction CrystalStructure
_computing_molecular_graphics ORTEP-III
_computing_structure_refinement 'SHELXL-97 (Sheldrick, 1997)'
_computing_structure_solution 'SHELXS-97 (Sheldrick, 1990)'
_diffrn_ambient_temperature 293(2)
_diffrn_measured_fraction_theta_full 0.524
_diffrn_measured_fraction_theta_max 0.524
_diffrn_measurement_device_type 'Rigaku Mercury'
_diffrn_measurement_method \w
_diffrn_radiation_monochromator graphite
_diffrn_radiation_source 'fine-focus sealed tube'
_diffrn_radiation_type MoK\a
_diffrn_radiation_wavelength 0.71069
_diffrn_reflns_av_R_equivalents 0.0335
_diffrn_reflns_av_sigmaI/netI 0.1254
_diffrn_reflns_limit_h_max 17
_diffrn_reflns_limit_h_min -11
_diffrn_reflns_limit_k_max 13
_diffrn_reflns_limit_k_min -11
_diffrn_reflns_limit_l_max 18
_diffrn_reflns_limit_l_min -18
_diffrn_reflns_number 8217
_diffrn_reflns_theta_full 27.48
_diffrn_reflns_theta_max 27.48
_diffrn_reflns_theta_min 3.07
_exptl_absorpt_coefficient_mu 0.142
_exptl_absorpt_correction_type none
_exptl_crystal_colour colorless
_exptl_crystal_density_diffrn 1.267
_exptl_crystal_density_method 'not measured'
_exptl_crystal_description block
_exptl_crystal_F_000 808
_exptl_crystal_size_max 0.3
_exptl_crystal_size_mid 0.2
_exptl_crystal_size_min 0.1
_refine_diff_density_max 0.356
_refine_diff_density_min -0.223
_refine_diff_density_rms 0.050
_refine_ls_extinction_method none
_refine_ls_goodness_of_fit_ref 0.899
_refine_ls_hydrogen_treatment mixed
_refine_ls_matrix_type full
_refine_ls_number_parameters 249
_refine_ls_number_reflns 2392
_refine_ls_number_restraints 0
_refine_ls_restrained_S_all 0.899
_refine_ls_R_factor_all 0.0599
_refine_ls_R_factor_gt 0.0438
_refine_ls_shift/su_max 0.000
_refine_ls_shift/su_mean 0.000
_refine_ls_structure_factor_coef Fsqd
_refine_ls_weighting_details 'calc w=1/[\s^2^(Fo^2^)+(0.0000P)^2^+0.0000P] where P=(Fo^2^+2Fc^2^)/3'
_refine_ls_weighting_scheme calc
_refine_ls_wR_factor_gt 0.0743
_refine_ls_wR_factor_ref 0.0805
_reflns_number_gt 1700
_reflns_number_total 2392
_reflns_threshold_expression >2sigma(I)
_cod_data_source_file om050321psi20050422_031706.cif
_cod_data_source_block xyl1_f
_cod_depositor_comments
;
The following automatic conversions were performed:

'_chemical_melting_point' value '127-128' was changed to '127.5(5)' -
the average value was taken and precision was estimated.

Automatic conversion script
Id: cif_fix_values 1715 2011-07-08 13:25:40Z adriana 
;
_cod_original_sg_symbol_H-M 'P 21/n'
_cod_database_code 4075943

loop_
_symmetry_equiv_pos_as_xyz
'x, y, z'
'-x+1/2, y+1/2, -z+1/2'
'-x, -y, -z'
'x-1/2, -y-1/2, z-1/2'

loop_
_atom_site_label
_atom_site_type_symbol
_atom_site_fract_x
_atom_site_fract_y
_atom_site_fract_z
_atom_site_U_iso_or_equiv
_atom_site_adp_type
_atom_site_occupancy
_atom_site_symmetry_multiplicity
_atom_site_calc_flag
_atom_site_refinement_flags
Si1 Si -0.04754(7) 0.05362(9) 0.43331(7) 0.0255(3) Uani 1 1 d .
C1 C -0.1794(2) 0.1244(3) 0.4056(2) 0.0300(10) Uani 1 1 d .
H1 H -0.1976 0.1539 0.3409 0.045 Uiso 1 1 calc R
H2 H -0.1795 0.1928 0.4480 0.045 Uiso 1 1 calc R
H3 H -0.2294 0.0632 0.4133 0.045 Uiso 1 1 calc R
O1 O 0.01897(16) 0.20347(18) 0.48509(16) 0.0256(6) Uani 1 1 d .
O2 O 0.10381(15) 0.10524(18) 0.61938(16) 0.0240(6) Uani 1 1 d .
C2 C 0.0807(2) 0.2013(3) 0.5682(3) 0.0244(9) Uani 1 1 d .
C3 C 0.1315(3) 0.3235(3) 0.6072(2) 0.0234(9) Uani 1 1 d .
C4 C 0.0687(3) 0.4208(3) 0.6247(2) 0.0285(9) Uani 1 1 d .
C5 C 0.1172(3) 0.5329(3) 0.6592(3) 0.0355(10) Uani 1 1 d .
H4 H 0.0776 0.5983 0.6732 0.043 Uiso 1 1 calc R
C6 C 0.2237(3) 0.5472(3) 0.6728(3) 0.0371(10) Uani 1 1 d .
H5 H 0.2552 0.6226 0.6948 0.045 Uiso 1 1 calc R
C7 C 0.2840(3) 0.4499(3) 0.6538(2) 0.0320(9) Uani 1 1 d .
H6 H 0.3556 0.4609 0.6633 0.038 Uiso 1 1 calc R
C8 C 0.2392(3) 0.3363(3) 0.6209(2) 0.0267(9) Uani 1 1 d .
C9 C -0.0479(2) 0.4072(3) 0.6093(3) 0.0379(10) Uani 1 1 d .
H7 H -0.0728 0.4697 0.6453 0.057 Uiso 1 1 calc R
H8 H -0.0633 0.3262 0.6300 0.057 Uiso 1 1 calc R
H9 H -0.0818 0.4171 0.5427 0.057 Uiso 1 1 calc R
C10 C 0.3076(2) 0.2316(3) 0.6023(3) 0.0367(10) Uani 1 1 d .
H10 H 0.3772 0.2622 0.6085 0.055 Uiso 1 1 calc R
H11 H 0.2797 0.2000 0.5390 0.055 Uiso 1 1 calc R
H12 H 0.3095 0.1661 0.6477 0.055 Uiso 1 1 calc R
O3 O 0.00147(16) 0.07543(18) 0.33674(15) 0.0237(6) Uani 1 1 d .
O4 O 0.12235(17) -0.0730(2) 0.37534(18) 0.0394(7) Uani 1 1 d .
C11 C 0.0807(3) 0.0089(3) 0.3216(3) 0.0278(9) Uani 1 1 d .
C12 C 0.1109(2) 0.0439(3) 0.2328(3) 0.0252(9) Uani 1 1 d .
C13 C 0.0919(2) -0.0390(3) 0.1567(3) 0.0288(9) Uani 1 1 d .
C14 C 0.1249(3) -0.0082(3) 0.0764(3) 0.0376(10) Uani 1 1 d .
H13 H 0.1126 -0.0626 0.0249 0.045 Uiso 1 1 calc R
C15 C 0.1760(3) 0.1028(4) 0.0725(3) 0.0432(11) Uani 1 1 d .
H14 H 0.1985 0.1222 0.0187 0.052 Uiso 1 1 calc R
C16 C 0.1939(3) 0.1851(3) 0.1478(3) 0.0393(11) Uani 1 1 d .
H15 H 0.2288 0.2594 0.1444 0.047 Uiso 1 1 calc R
C17 C 0.1605(3) 0.1582(3) 0.2286(3) 0.0326(10) Uani 1 1 d .
C18 C 0.0372(3) -0.1629(3) 0.1612(3) 0.0423(11) Uani 1 1 d .
H16 H 0.0842 -0.2183 0.2035 0.063 Uiso 1 1 calc R
H17 H 0.0168 -0.1989 0.0986 0.063 Uiso 1 1 calc R
H18 H -0.0236 -0.1493 0.1842 0.063 Uiso 1 1 calc R
C19 C 0.1808(3) 0.2488(3) 0.3109(3) 0.0503(12) Uani 1 1 d .
H19 H 0.1167 0.2653 0.3280 0.075 Uiso 1 1 calc R
H20 H 0.2080 0.3251 0.2926 0.075 Uiso 1 1 calc R
H21 H 0.2308 0.2136 0.3646 0.075 Uiso 1 1 calc R
C20 C 0.3949(3) -0.0291(3) 0.4808(4) 0.0551(14) Uani 1 1 d .
H22 H 0.3240 -0.0480 0.4676 0.066 Uiso 1 1 calc R
C21 C 0.4554(3) -0.0320(3) 0.5731(4) 0.0521(13) Uani 1 1 d .
H23 H 0.4261 -0.0540 0.6225 0.062 Uiso 1 1 calc R
C22 C 0.5608(3) -0.0017(3) 0.5921(3) 0.0547(13) Uani 1 1 d .
H24 H 0.6019 -0.0023 0.6547 0.066 Uiso 1 1 calc R

loop_
_atom_site_aniso_label
_atom_site_aniso_U_11
_atom_site_aniso_U_22
_atom_site_aniso_U_33
_atom_site_aniso_U_23
_atom_site_aniso_U_13
_atom_site_aniso_U_12
Si1 0.0238(6) 0.0267(6) 0.0268(7) 0.0015(5) 0.0079(5) -0.0002(5)
C1 0.026(2) 0.030(2) 0.035(3) 0.0026(19) 0.0087(19) 0.0023(17)
O1 0.0254(14) 0.0229(14) 0.0271(17) 0.0024(12) 0.0044(12) -0.0002(11)
O2 0.0257(14) 0.0218(13) 0.0235(16) 0.0048(12) 0.0042(12) 0.0007(11)
C2 0.018(2) 0.031(2) 0.028(3) 0.002(2) 0.0117(19) 0.0060(18)
C3 0.032(2) 0.020(2) 0.018(2) 0.0038(17) 0.0065(18) -0.0039(18)
C4 0.027(2) 0.032(2) 0.025(2) 0.0030(18) 0.0045(18) -0.0010(19)
C5 0.041(3) 0.030(2) 0.035(3) -0.001(2) 0.008(2) 0.0023(19)
C6 0.047(3) 0.024(2) 0.035(3) -0.002(2) 0.002(2) -0.009(2)
C7 0.032(2) 0.039(2) 0.022(2) 0.006(2) 0.0019(19) -0.010(2)
C8 0.028(2) 0.029(2) 0.021(2) 0.0070(18) 0.0033(18) -0.0013(19)
C9 0.040(3) 0.034(2) 0.043(3) 0.000(2) 0.016(2) 0.0071(19)
C10 0.030(2) 0.041(2) 0.038(3) 0.001(2) 0.007(2) -0.0052(19)
O3 0.0252(13) 0.0240(13) 0.0238(15) 0.0016(11) 0.0097(12) 0.0035(11)
O4 0.0370(16) 0.0468(17) 0.0373(19) 0.0157(14) 0.0149(14) 0.0165(13)
C11 0.021(2) 0.033(2) 0.029(3) -0.004(2) 0.0063(19) -0.0023(18)
C12 0.019(2) 0.030(2) 0.028(2) 0.003(2) 0.0078(18) 0.0017(17)
C13 0.026(2) 0.031(2) 0.030(3) 0.004(2) 0.0077(19) 0.0042(17)
C14 0.039(3) 0.046(3) 0.028(3) -0.005(2) 0.009(2) 0.009(2)
C15 0.039(3) 0.058(3) 0.037(3) 0.014(2) 0.018(2) 0.010(2)
C16 0.037(3) 0.038(3) 0.044(3) 0.011(2) 0.013(2) 0.000(2)
C17 0.026(2) 0.039(2) 0.036(3) 0.004(2) 0.013(2) 0.0036(19)
C18 0.046(3) 0.036(2) 0.043(3) -0.001(2) 0.008(2) 0.003(2)
C19 0.060(3) 0.044(3) 0.052(3) -0.008(2) 0.022(3) -0.018(2)
C20 0.036(3) 0.047(3) 0.088(4) -0.007(3) 0.027(3) 0.000(2)
C21 0.043(3) 0.036(3) 0.084(4) 0.004(3) 0.028(3) 0.004(2)
C22 0.042(3) 0.046(3) 0.074(4) -0.007(3) 0.013(3) -0.002(2)

loop_
_atom_type_symbol
_atom_type_description
_atom_type_scat_dispersion_real
_atom_type_scat_dispersion_imag
_atom_type_scat_source
C C 0.0033 0.0016 'International Tables Vol C Tables 4.2.6.8 and 6.1.1.4'
H H 0.0000 0.0000 'International Tables Vol C Tables 4.2.6.8 and 6.1.1.4'
O O 0.0106 0.0060 'International Tables Vol C Tables 4.2.6.8 and 6.1.1.4'
Si Si 0.0817 0.0704 'International Tables Vol C Tables 4.2.6.8 and 6.1.1.4'

loop_
_geom_angle_atom_site_label_1
_geom_angle_atom_site_label_2
_geom_angle_atom_site_label_3
_geom_angle
_geom_angle_site_symmetry_1
_geom_angle_site_symmetry_3
O3 Si1 C1 107.57(14) . .
O3 Si1 O1 88.45(10) . .
C1 Si1 O1 93.01(12) . .
O3 Si1 O2 89.18(10) . 3_556
C1 Si1 O2 91.80(12) . 3_556
O1 Si1 O2 175.10(10) . 3_556
O3 Si1 Si1 120.90(10) . 3_556
C1 Si1 Si1 131.51(13) . 3_556
O1 Si1 Si1 89.70(9) . 3_556
O2 Si1 Si1 87.84(9) 3_556 3_556
Si1 C1 H1 109.5 . .
Si1 C1 H2 109.5 . .
H1 C1 H2 109.5 . .
Si1 C1 H3 109.5 . .
H1 C1 H3 109.5 . .
H2 C1 H3 109.5 . .
C2 O1 Si1 118.7(2) . .
C2 O2 Si1 118.5(2) . 3_556
O2 C2 O1 125.0(3) . .
O2 C2 C3 118.1(3) . .
O1 C2 C3 116.9(3) . .
C8 C3 C4 122.2(3) . .
C8 C3 C2 118.6(3) . .
C4 C3 C2 119.2(3) . .
C5 C4 C3 118.1(3) . .
C5 C4 C9 119.7(3) . .
C3 C4 C9 122.2(3) . .
C6 C5 C4 120.3(3) . .
C6 C5 H4 119.8 . .
C4 C5 H4 119.8 . .
C5 C6 C7 120.5(3) . .
C5 C6 H5 119.8 . .
C7 C6 H5 119.8 . .
C6 C7 C8 121.1(3) . .
C6 C7 H6 119.5 . .
C8 C7 H6 119.5 . .
C7 C8 C3 117.8(3) . .
C7 C8 C10 119.6(3) . .
C3 C8 C10 122.6(3) . .
C4 C9 H7 109.5 . .
C4 C9 H8 109.5 . .
H7 C9 H8 109.5 . .
C4 C9 H9 109.5 . .
H7 C9 H9 109.5 . .
H8 C9 H9 109.5 . .
C8 C10 H10 109.5 . .
C8 C10 H11 109.5 . .
H10 C10 H11 109.5 . .
C8 C10 H12 109.5 . .
H10 C10 H12 109.5 . .
H11 C10 H12 109.5 . .
C11 O3 Si1 122.9(2) . .
O4 C11 O3 122.1(3) . .
O4 C11 C12 124.1(3) . .
O3 C11 C12 113.9(3) . .
C13 C12 C17 121.2(3) . .
C13 C12 C11 119.4(3) . .
C17 C12 C11 119.4(3) . .
C14 C13 C12 118.9(3) . .
C14 C13 C18 120.1(3) . .
C12 C13 C18 121.0(3) . .
C15 C14 C13 120.4(4) . .
C15 C14 H13 119.8 . .
C13 C14 H13 119.8 . .
C16 C15 C14 120.6(4) . .
C16 C15 H14 119.7 . .
C14 C15 H14 119.7 . .
C15 C16 C17 120.7(4) . .
C15 C16 H15 119.7 . .
C17 C16 H15 119.7 . .
C16 C17 C12 118.3(3) . .
C16 C17 C19 120.3(3) . .
C12 C17 C19 121.4(3) . .
C13 C18 H16 109.5 . .
C13 C18 H17 109.5 . .
H16 C18 H17 109.5 . .
C13 C18 H18 109.5 . .
H16 C18 H18 109.5 . .
H17 C18 H18 109.5 . .
C17 C19 H19 109.5 . .
C17 C19 H20 109.5 . .
H19 C19 H20 109.5 . .
C17 C19 H21 109.5 . .
H19 C19 H21 109.5 . .
H20 C19 H21 109.5 . .
C21 C20 C22 119.9(4) . 3_656
C21 C20 H22 120.0 . .
C22 C20 H22 120.0 3_656 .
C20 C21 C22 119.5(4) . .
C20 C21 H23 120.3 . .
C22 C21 H23 120.3 . .
C20 C22 C21 120.6(4) 3_656 .
C20 C22 H24 119.7 3_656 .
C21 C22 H24 119.7 . .

loop_
_geom_bond_atom_site_label_1
_geom_bond_atom_site_label_2
_geom_bond_distance
_geom_bond_site_symmetry_2
Si1 O3 1.706(2) .
Si1 C1 1.850(3) .
Si1 O1 1.895(2) .
Si1 O2 1.939(2) 3_556
Si1 Si1 2.324(2) 3_556
C1 H1 0.9600 .
C1 H2 0.9600 .
C1 H3 0.9600 .
O1 C2 1.271(4) .
O2 C2 1.262(4) .
O2 Si1 1.939(2) 3_556
C2 C3 1.517(4) .
C3 C8 1.394(4) .
C3 C4 1.400(4) .
C4 C5 1.395(4) .
C4 C9 1.509(4) .
C5 C6 1.380(4) .
C5 H4 0.9300 .
C6 C7 1.385(4) .
C6 H5 0.9300 .
C7 C8 1.386(4) .
C7 H6 0.9300 .
C8 C10 1.512(4) .
C9 H7 0.9600 .
C9 H8 0.9600 .
C9 H9 0.9600 .
C10 H10 0.9600 .
C10 H11 0.9600 .
C10 H12 0.9600 .
O3 C11 1.333(4) .
O4 C11 1.211(4) .
C11 C12 1.493(5) .
C12 C13 1.391(4) .
C12 C17 1.402(4) .
C13 C14 1.386(4) .
C13 C18 1.524(4) .
C14 C15 1.379(4) .
C14 H13 0.9300 .
C15 C16 1.378(5) .
C15 H14 0.9300 .
C16 C17 1.387(5) .
C16 H15 0.9300 .
C17 C19 1.510(4) .
C18 H16 0.9600 .
C18 H17 0.9600 .
C18 H18 0.9600 .
C19 H19 0.9600 .
C19 H20 0.9600 .
C19 H21 0.9600 .
C20 C21 1.372(5) .
C20 C22 1.376(5) 3_656
C20 H22 0.9300 .
C21 C22 1.389(5) .
C21 H23 0.9300 .
C22 C20 1.376(5) 3_656
C22 H24 0.9300 .

loop_
_geom_torsion_atom_site_label_1
_geom_torsion_atom_site_label_2
_geom_torsion_atom_site_label_3
_geom_torsion_atom_site_label_4
_geom_torsion
_geom_torsion_site_symmetry_1
_geom_torsion_site_symmetry_4
O3 Si1 O1 C2 -125.4(2) . .
C1 Si1 O1 C2 127.1(2) . .
O2 Si1 O1 C2 -64.4(13) 3_556 .
Si1 Si1 O1 C2 -4.5(2) 3_556 .
Si1 O2 C2 O1 3.2(4) 3_556 .
Si1 O2 C2 C3 -175.5(2) 3_556 .
Si1 O1 C2 O2 1.8(4) . .
Si1 O1 C2 C3 -179.5(2) . .
O2 C2 C3 C8 66.2(4) . .
O1 C2 C3 C8 -112.5(4) . .
O2 C2 C3 C4 -116.2(3) . .
O1 C2 C3 C4 65.1(4) . .
C8 C3 C4 C5 -1.6(5) . .
C2 C3 C4 C5 -179.1(3) . .
C8 C3 C4 C9 179.6(3) . .
C2 C3 C4 C9 2.1(5) . .
C3 C4 C5 C6 1.8(5) . .
C9 C4 C5 C6 -179.3(3) . .
C4 C5 C6 C7 -1.1(6) . .
C5 C6 C7 C8 0.0(6) . .
C6 C7 C8 C3 0.3(5) . .
C6 C7 C8 C10 -179.1(3) . .
C4 C3 C8 C7 0.5(5) . .
C2 C3 C8 C7 178.1(3) . .
C4 C3 C8 C10 179.9(3) . .
C2 C3 C8 C10 -2.6(5) . .
C1 Si1 O3 C11 -161.3(2) . .
O1 Si1 O3 C11 106.0(2) . .
O2 Si1 O3 C11 -69.7(2) 3_556 .
Si1 Si1 O3 C11 17.3(3) 3_556 .
Si1 O3 C11 O4 0.9(4) . .
Si1 O3 C11 C12 -179.9(2) . .
O4 C11 C12 C13 68.0(5) . .
O3 C11 C12 C13 -111.2(3) . .
O4 C11 C12 C17 -110.2(4) . .
O3 C11 C12 C17 70.6(4) . .
C17 C12 C13 C14 1.4(5) . .
C11 C12 C13 C14 -176.9(3) . .
C17 C12 C13 C18 -179.5(3) . .
C11 C12 C13 C18 2.2(5) . .
C12 C13 C14 C15 0.2(5) . .
C18 C13 C14 C15 -178.9(3) . .
C13 C14 C15 C16 -0.7(5) . .
C14 C15 C16 C17 -0.4(6) . .
C15 C16 C17 C12 1.9(5) . .
C15 C16 C17 C19 179.8(3) . .
C13 C12 C17 C16 -2.4(5) . .
C11 C12 C17 C16 175.9(3) . .
C13 C12 C17 C19 179.7(3) . .
C11 C12 C17 C19 -2.0(5) . .
C22 C20 C21 C22 1.0(7) 3_656 .
C20 C21 C22 C20 -1.0(7) . 3_656
